data_4325227
loop_
_publ_author_name
'Martha Baskett'
'Armando Paduan-Filho'
'Nei Fernandes Oliveira'
'A. Chandrasekaran'
'Joel T. Mague'
'Paul M. Lahti'

_publ_contact_author_email 'lahti@chem.umass.edu '
_publ_contact_author_fax '1-413-545-4490 '
_publ_contact_author_phone '1-413-545-4890 '
_publ_section_title
;
 Loops, Chains, Sheets, and Networks from Variable Coordination of
 Cu(hfac)2 with a Flexibly Hinged Aminoxyl Radical Ligand
;
_journal_name_full 'Inorganic Chemistry'
_journal_page_first 5060
_journal_page_last 5074
_journal_paper_doi 10.1021/ic200362c
_journal_volume 50
_journal_year 2011
_chemical_formula_moiety 'C58 H38 Cu3 F36 N6 O14'
_chemical_formula_sum 'C58 H38 Cu3 F36 N6 O14'
_chemical_formula_weight 1917.56
_chemical_melting_point 397.0(5)
_chemical_name_systematic
; 
 ? 
;
_space_group_IT_number 15
_symmetry_cell_setting monoclinic
_symmetry_space_group_name_Hall '-C 2yc'
_symmetry_space_group_name_H-M 'C 1 2/c 1'
_atom_sites_solution_hydrogens geom
_atom_sites_solution_primary direct
_atom_sites_solution_secondary difmap
_audit_creation_method SHELXL-97
_cell_angle_alpha 90.00
_cell_angle_beta 95.8549(2)
_cell_angle_gamma 90.00
_cell_formula_units_Z 8
_cell_length_a 61.5935(3)
_cell_length_b 15.63990(10)
_cell_length_c 17.98430(10)
_cell_measurement_reflns_used 14232
_cell_measurement_temperature 299(2)
_cell_measurement_theta_max 25.03
_cell_measurement_theta_min 4.08
_cell_volume 17234.19(17)
_computing_structure_refinement 'SHELXL-97 (Sheldrick, 1997)'
_computing_structure_solution 'SHELXS-97 (Sheldrick, 1990)'
_diffrn_ambient_temperature 299(2)
_diffrn_measured_fraction_theta_full 0.986
_diffrn_measured_fraction_theta_max 0.986
_diffrn_measurement_device_type 'Nonius KappaCCD area detector'
_diffrn_radiation_monochromator graphite
_diffrn_radiation_source 'fine-focus sealed tube'
_diffrn_radiation_type MoK\a
_diffrn_radiation_wavelength 0.71073
_diffrn_reflns_av_R_equivalents 0.0253
_diffrn_reflns_av_sigmaI/netI 0.0361
_diffrn_reflns_limit_h_max 73
_diffrn_reflns_limit_h_min -73
_diffrn_reflns_limit_k_max 17
_diffrn_reflns_limit_k_min -18
_diffrn_reflns_limit_l_max 21
_diffrn_reflns_limit_l_min -21
_diffrn_reflns_number 27491
_diffrn_reflns_theta_full 25.04
_diffrn_reflns_theta_max 25.04
_diffrn_reflns_theta_min 4.09
_exptl_absorpt_coefficient_mu 0.866
_exptl_absorpt_correction_type none
_exptl_crystal_colour green-black
_exptl_crystal_density_diffrn 1.478
_exptl_crystal_description block
_exptl_crystal_F_000 7608
_exptl_crystal_size_max 1.00
_exptl_crystal_size_mid 0.50
_exptl_crystal_size_min 0.50
_refine_diff_density_max 1.193
_refine_diff_density_min -0.569
_refine_diff_density_rms 0.098
_refine_ls_extinction_method none
_refine_ls_goodness_of_fit_ref 1.022
_refine_ls_hydrogen_treatment constr
_refine_ls_matrix_type full
_refine_ls_number_parameters 1020
_refine_ls_number_reflns 15042
_refine_ls_number_restraints 0
_refine_ls_restrained_S_all 1.022
_refine_ls_R_factor_all 0.1124
_refine_ls_R_factor_gt 0.0910
_refine_ls_shift/su_max 0.036
_refine_ls_shift/su_mean 0.002
_refine_ls_structure_factor_coef Fsqd
_refine_ls_weighting_details 'calc w=1/[\s^2^(Fo^2^)+(0.1523P)^2^+93.5442P] where P=(Fo^2^+2Fc^2^)/3'
_refine_ls_weighting_scheme calc
_refine_ls_wR_factor_gt 0.2513
_refine_ls_wR_factor_ref 0.2744
_reflns_number_gt 11422
_reflns_number_total 15042
_reflns_threshold_expression >2sigma(I)
_cod_data_source_file ic200362c_si_002_11.cif
_cod_data_source_block mb344_293K
_cod_database_code 4325227

loop_
_symmetry_equiv_pos_as_xyz
'x, y, z'
'-x, y, -z+1/2'
'x+1/2, y+1/2, z'
'-x+1/2, y+1/2, -z+1/2'
'-x, -y, -z'
'x, -y, z-1/2'
'-x+1/2, -y+1/2, -z'
'x+1/2, -y+1/2, z-1/2'

loop_
_atom_site_label
_atom_site_type_symbol
_atom_site_fract_x
_atom_site_fract_y
_atom_site_fract_z
_atom_site_U_iso_or_equiv
_atom_site_adp_type
_atom_site_occupancy
_atom_site_symmetry_multiplicity
_atom_site_calc_flag
_atom_site_refinement_flags
Cu1 Cu 0.155308(12) 0.05568(5) 0.52388(4) 0.0609(2) Uani 1 1 d .
Cu2 Cu 0.207123(10) 0.30549(4) 0.36467(4) 0.0489(2) Uani 1 1 d .
Cu3 Cu 0.0000 0.0000 0.5000 0.0520(3) Uani 1 2 d S
Cu4 Cu 0.0000 -0.25296(7) 0.2500 0.0678(3) Uani 1 2 d S
O1 O 0.13740(6) 0.0996(3) 0.4191(2) 0.0669(11) Uani 1 1 d .
O2 O 0.20206(6) 0.3610(2) 0.4595(2) 0.0488(8) Uani 1 1 d .
O3 O 0.17261(10) 0.0129(4) 0.6270(3) 0.0959(18) Uani 1 1 d .
O4 O 0.15248(9) 0.1713(4) 0.5765(3) 0.0818(14) Uani 1 1 d .
O5 O 0.16063(8) -0.0643(3) 0.4802(3) 0.0718(12) Uani 1 1 d .
O6 O 0.12825(8) 0.0155(3) 0.5593(3) 0.0820(14) Uani 1 1 d .
O7 O 0.21423(7) 0.2420(3) 0.2752(2) 0.0629(10) Uani 1 1 d .
O8 O 0.17301(7) 0.3067(3) 0.3097(2) 0.0711(12) Uani 1 1 d .
O9 O 0.24524(7) 0.2954(3) 0.3908(2) 0.0618(10) Uani 1 1 d .
O10 O 0.21339(7) 0.4152(3) 0.3203(2) 0.0654(11) Uani 1 1 d .
O11 O 0.01354(8) 0.1134(3) 0.4707(3) 0.0751(12) Uani 1 1 d .
O12 O -0.02455(8) 0.0169(4) 0.4120(3) 0.0788(13) Uani 1 1 d .
O13 O 0.02471(8) -0.2514(3) 0.1919(3) 0.0764(13) Uani 1 1 d .
O14 O -0.01308(13) -0.3542(4) 0.1816(5) 0.126(3) Uani 1 1 d .
N1 N 0.01843(8) -0.0650(3) 0.4279(3) 0.0599(12) Uani 1 1 d .
N2 N 0.01824(8) -0.1580(3) 0.3257(3) 0.0629(13) Uani 1 1 d .
N3 N 0.11629(7) 0.1023(4) 0.4060(3) 0.0599(13) Uani 1 1 d .
N4 N 0.20326(7) 0.1923(3) 0.4177(2) 0.0465(10) Uani 1 1 d .
N5 N 0.18325(7) 0.0937(3) 0.4816(2) 0.0489(10) Uani 1 1 d .
N6 N 0.20030(7) 0.4429(3) 0.4667(3) 0.0503(10) Uani 1 1 d .
C1 C 0.03991(9) -0.0502(4) 0.4248(4) 0.0593(15) Uani 1 1 d .
H1 H 0.0471 -0.0133 0.4595 0.071 Uiso 1 1 calc R
C2 C 0.00864(10) -0.1186(4) 0.3785(3) 0.0578(14) Uani 1 1 d .
H2 H -0.0061 -0.1294 0.3811 0.069 Uiso 1 1 calc R
C3 C 0.03959(10) -0.1429(4) 0.3229(4) 0.0633(15) Uani 1 1 d .
H3 H 0.0467 -0.1706 0.2865 0.076 Uiso 1 1 calc R
C4 C 0.05162(9) -0.0878(4) 0.3721(4) 0.0577(14) Uani 1 1 d .
C5 C 0.07495(9) -0.0703(4) 0.3652(4) 0.0589(14) Uani 1 1 d .
C6 C 0.08412(9) 0.0071(4) 0.3892(3) 0.0569(14) Uani 1 1 d .
H6 H 0.0757 0.0477 0.4108 0.068 Uiso 1 1 calc R
C7 C 0.10616(9) 0.0245(4) 0.3810(3) 0.0600(15) Uani 1 1 d .
C8 C 0.11829(10) -0.0358(6) 0.3478(4) 0.075(2) Uani 1 1 d .
H8 H 0.1328 -0.0249 0.3417 0.090 Uiso 1 1 calc R
C9 C 0.10911(11) -0.1109(6) 0.3240(5) 0.084(2) Uani 1 1 d .
H9 H 0.1175 -0.1505 0.3009 0.101 Uiso 1 1 calc R
C10 C 0.08770(11) -0.1307(5) 0.3328(4) 0.078(2) Uani 1 1 d .
H10 H 0.0819 -0.1834 0.3174 0.093 Uiso 1 1 calc R
C11 C 0.10521(10) 0.1863(5) 0.4134(4) 0.0663(16) Uani 1 1 d .
C12 C 0.08928(13) 0.2023(6) 0.3441(5) 0.086(2) Uani 1 1 d .
H12A H 0.0782 0.1589 0.3405 0.129 Uiso 1 1 calc R
H12B H 0.0970 0.2006 0.3004 0.129 Uiso 1 1 calc R
H12C H 0.0826 0.2574 0.3479 0.129 Uiso 1 1 calc R
C13 C 0.09431(12) 0.1881(5) 0.4851(5) 0.081(2) Uani 1 1 d .
H13A H 0.0833 0.1443 0.4835 0.122 Uiso 1 1 calc R
H13B H 0.0877 0.2429 0.4905 0.122 Uiso 1 1 calc R
H13C H 0.1050 0.1781 0.5268 0.122 Uiso 1 1 calc R
C14 C 0.12273(12) 0.2563(5) 0.4187(5) 0.083(2) Uani 1 1 d .
H14A H 0.1299 0.2565 0.3739 0.124 Uiso 1 1 calc R
H14B H 0.1332 0.2453 0.4609 0.124 Uiso 1 1 calc R
H14C H 0.1160 0.3109 0.4248 0.124 Uiso 1 1 calc R
C15 C 0.22099(9) 0.1408(4) 0.4282(3) 0.0500(12) Uani 1 1 d .
H15 H 0.2336 0.1563 0.4074 0.060 Uiso 1 1 calc R
C16 C 0.18513(9) 0.1666(4) 0.4445(3) 0.0498(12) Uani 1 1 d .
H16 H 0.1729 0.2017 0.4369 0.060 Uiso 1 1 calc R
C17 C 0.20120(9) 0.0448(4) 0.4942(3) 0.0507(13) Uani 1 1 d .
H17 H 0.2003 -0.0056 0.5213 0.061 Uiso 1 1 calc R
C18 C 0.22077(8) 0.0659(3) 0.4689(3) 0.0443(11) Uani 1 1 d .
C19 C 0.25905(9) 0.4852(3) 0.5131(3) 0.0471(12) Uani 1 1 d .
C20 C 0.23909(9) 0.4431(3) 0.5010(3) 0.0474(12) Uani 1 1 d .
H20 H 0.2385 0.3840 0.5065 0.057 Uiso 1 1 calc R
C21 C 0.22003(9) 0.4894(3) 0.4806(3) 0.0490(12) Uani 1 1 d .
C22 C 0.22111(11) 0.5776(4) 0.4715(4) 0.0664(16) Uani 1 1 d .
H22 H 0.2086 0.6089 0.4559 0.080 Uiso 1 1 calc R
C23 C 0.24107(12) 0.6180(4) 0.4861(5) 0.0749(19) Uani 1 1 d .
H23 H 0.2417 0.6773 0.4826 0.090 Uiso 1 1 calc R
C24 C 0.25980(10) 0.5740(4) 0.5054(4) 0.0603(15) Uani 1 1 d .
H24 H 0.2730 0.6028 0.5134 0.072 Uiso 1 1 calc R
C25 C 0.17755(10) 0.4806(4) 0.4647(4) 0.0612(15) Uani 1 1 d .
C26 C 0.17628(13) 0.5345(5) 0.5342(5) 0.081(2) Uani 1 1 d .
H26A H 0.1862 0.5819 0.5335 0.121 Uiso 1 1 calc R
H26B H 0.1802 0.5003 0.5778 0.121 Uiso 1 1 calc R
H26C H 0.1617 0.5555 0.5352 0.121 Uiso 1 1 calc R
C27 C 0.16160(10) 0.4047(5) 0.4665(5) 0.082(2) Uani 1 1 d .
H27A H 0.1648 0.3736 0.5123 0.123 Uiso 1 1 calc R
H27B H 0.1632 0.3676 0.4249 0.123 Uiso 1 1 calc R
H27C H 0.1469 0.4258 0.4634 0.123 Uiso 1 1 calc R
C28 C 0.17212(12) 0.5302(5) 0.3917(4) 0.079(2) Uani 1 1 d .
H28A H 0.1821 0.5771 0.3898 0.119 Uiso 1 1 calc R
H28B H 0.1575 0.5517 0.3896 0.119 Uiso 1 1 calc R
H28C H 0.1734 0.4928 0.3500 0.119 Uiso 1 1 calc R
C29 C 0.18015(19) -0.0026(7) 0.7565(7) 0.118(4) Uani 1 1 d .
C30 C 0.17059(13) 0.0471(5) 0.6890(4) 0.077(2) Uani 1 1 d .
C31 C 0.16122(12) 0.1265(5) 0.7021(4) 0.0691(17) Uani 1 1 d .
H31 H 0.1601 0.1427 0.7513 0.083 Uiso 1 1 calc R
C32 C 0.15365(12) 0.1814(5) 0.6462(4) 0.0717(18) Uani 1 1 d .
C33 C 0.1465(2) 0.2683(7) 0.6704(5) 0.106(3) Uani 1 1 d .
C34 C 0.15703(16) -0.2080(5) 0.4574(5) 0.087(2) Uani 1 1 d .
C35 C 0.14930(12) -0.1288(4) 0.4927(4) 0.0686(17) Uani 1 1 d .
C36 C 0.13086(13) -0.1313(5) 0.5323(4) 0.081(2) Uani 1 1 d .
H36 H 0.1244 -0.1841 0.5390 0.098 Uiso 1 1 calc R
C37 C 0.12189(12) -0.0611(5) 0.5613(4) 0.0743(19) Uani 1 1 d .
C38 C 0.10170(17) -0.0683(7) 0.6035(5) 0.105(3) Uani 1 1 d .
C39 C 0.21743(17) 0.2117(7) 0.1513(4) 0.096(3) Uani 1 1 d .
C40 C 0.20439(12) 0.2462(4) 0.2106(4) 0.0652(16) Uani 1 1 d .
C41 C 0.18368(13) 0.2757(6) 0.1899(4) 0.081(2) Uani 1 1 d .
H41 H 0.1788 0.2768 0.1392 0.097 Uiso 1 1 calc R
C42 C 0.16942(12) 0.3042(5) 0.2402(4) 0.0727(18) Uani 1 1 d .
C43 C 0.14699(16) 0.3317(9) 0.2098(5) 0.114(4) Uani 1 1 d .
C44 C 0.27832(12) 0.2868(5) 0.3396(4) 0.076(2) Uani 1 1 d .
C45 C 0.25631(10) 0.3270(4) 0.3444(4) 0.0615(15) Uani 1 1 d .
C46 C 0.25051(12) 0.3974(5) 0.2967(4) 0.0748(19) Uani 1 1 d .
H46 H 0.2610 0.4187 0.2678 0.090 Uiso 1 1 calc R
C47 C 0.23022(12) 0.4364(4) 0.2906(4) 0.0678(17) Uani 1 1 d .
C48 C 0.22658(17) 0.5138(8) 0.2408(5) 0.103(3) Uani 1 1 d .
C49 C 0.02172(18) 0.2355(7) 0.4042(7) 0.111(3) Uani 1 1 d .
C50 C 0.00753(12) 0.1567(5) 0.4146(4) 0.0704(17) Uani 1 1 d .
C51 C -0.00979(13) 0.1416(6) 0.3608(5) 0.083(2) Uani 1 1 d .
H51 H -0.0119 0.1790 0.3205 0.100 Uiso 1 1 calc R
C52 C -0.02421(11) 0.0733(5) 0.3638(4) 0.0714(18) Uani 1 1 d .
C53 C -0.04170(16) 0.0645(8) 0.2990(5) 0.104(3) Uani 1 1 d .
C54 C 0.05403(19) -0.2945(9) 0.1306(8) 0.133(5) Uani 1 1 d .
C55 C 0.03072(14) -0.3128(5) 0.1529(4) 0.080(2) Uani 1 1 d .
C56 C 0.01960(18) -0.3839(6) 0.1299(6) 0.107(3) Uani 1 1 d .
H56 H 0.0263 -0.4233 0.1009 0.129 Uiso 1 1 calc R
C57 C -0.0011(2) -0.4006(7) 0.1472(6) 0.116(3) Uani 1 1 d .
C58 C -0.0144(5) -0.4968(17) 0.109(2) 0.246(14) Uani 1 1 d .
F1 F 0.2024(2) -0.0107(10) 0.7595(8) 0.121(4) Uiso 0.50 1 d P
F2 F 0.17420(16) 0.0178(6) 0.8184(5) 0.082(2) Uiso 0.50 1 d P
F3 F 0.1694(3) -0.0864(12) 0.7441(11) 0.145(6) Uiso 0.50 1 d P
F1' F 0.1962(3) -0.0474(11) 0.7435(9) 0.138(5) Uiso 0.50 1 d P
F2' F 0.1844(3) 0.0478(10) 0.8226(9) 0.135(5) Uiso 0.50 1 d P
F3' F 0.1692(4) -0.0632(15) 0.7780(13) 0.174(8) Uiso 0.50 1 d P
F4 F 0.13946(19) 0.2741(7) 0.7349(6) 0.092(3) Uiso 0.50 1 d P
F5 F 0.1325(2) 0.3061(8) 0.6179(7) 0.115(3) Uiso 0.50 1 d P
F6 F 0.1639(2) 0.3255(9) 0.6636(8) 0.129(4) Uiso 0.50 1 d P
F4' F 0.1513(2) 0.2903(8) 0.7396(7) 0.110(3) Uiso 0.50 1 d P
F5' F 0.1229(4) 0.2633(15) 0.6664(14) 0.213(8) Uiso 0.50 1 d P
F6' F 0.1476(3) 0.3308(11) 0.6303(9) 0.145(5) Uiso 0.50 1 d P
F7 F 0.15980(17) -0.1990(6) 0.3880(5) 0.084(2) Uiso 0.50 1 d P
F8 F 0.1730(2) -0.2454(8) 0.4954(7) 0.106(3) Uiso 0.50 1 d P
F9 F 0.1418(2) -0.2738(9) 0.4565(8) 0.123(4) Uiso 0.50 1 d P
F7' F 0.1555(3) -0.2777(9) 0.4989(8) 0.131(4) Uiso 0.50 1 d P
F8' F 0.1482(2) -0.2255(8) 0.3930(7) 0.116(4) Uiso 0.50 1 d P
F9' F 0.1795(3) -0.2101(12) 0.4584(10) 0.160(5) Uiso 0.50 1 d P
F10 F 0.1066(2) -0.0797(9) 0.6716(7) 0.117(4) Uiso 0.50 1 d P
F11 F 0.0907(3) -0.1420(11) 0.5819(10) 0.153(5) Uiso 0.50 1 d P
F12 F 0.0867(2) -0.0073(9) 0.5832(7) 0.115(3) Uiso 0.50 1 d P
F10' F 0.0847(2) -0.0601(9) 0.5628(7) 0.114(3) Uiso 0.50 1 d P
F11' F 0.1037(2) -0.0253(9) 0.6666(7) 0.116(3) Uiso 0.50 1 d P
F12' F 0.0993(2) -0.1499(8) 0.6290(8) 0.121(4) Uiso 0.50 1 d P
F13 F 0.23805(19) 0.2430(7) 0.1566(6) 0.108(3) Uiso 0.50 1 d P
F14 F 0.2101(2) 0.2314(8) 0.0813(7) 0.107(3) Uiso 0.50 1 d P
F15 F 0.2217(2) 0.1267(9) 0.1558(7) 0.120(4) Uiso 0.50 1 d P
F13' F 0.2047(2) 0.1562(10) 0.1047(9) 0.142(4) Uiso 0.50 1 d P
F14' F 0.2329(3) 0.1609(11) 0.1756(8) 0.135(4) Uiso 0.50 1 d P
F15' F 0.2198(3) 0.2696(11) 0.1011(10) 0.147(5) Uiso 0.50 1 d P
F16 F 0.14437(19) 0.3581(9) 0.1421(7) 0.108(3) Uiso 0.50 1 d P
F17 F 0.13680(18) 0.3804(8) 0.2543(6) 0.099(3) Uiso 0.50 1 d P
F18 F 0.1332(2) 0.2585(8) 0.2159(7) 0.115(3) Uiso 0.50 1 d P
F16' F 0.14186(18) 0.3135(8) 0.1380(6) 0.098(3) Uiso 0.50 1 d P
F17' F 0.1466(3) 0.4205(14) 0.2059(11) 0.179(6) Uiso 0.50 1 d P
F18' F 0.1322(2) 0.3255(11) 0.2460(9) 0.133(4) Uiso 0.50 1 d P
F19 F 0.2457(2) 0.5486(8) 0.2212(7) 0.100(3) Uiso 0.50 1 d P
F20 F 0.2141(3) 0.5704(11) 0.2637(9) 0.138(5) Uiso 0.50 1 d P
F21 F 0.2171(2) 0.4858(9) 0.1752(8) 0.123(4) Uiso 0.50 1 d P
F19' F 0.2416(3) 0.5252(10) 0.1935(9) 0.131(5) Uiso 0.50 1 d P
F20' F 0.2250(2) 0.5845(8) 0.2861(7) 0.105(3) Uiso 0.50 1 d P
F21' F 0.2077(2) 0.5153(8) 0.2005(7) 0.115(3) Uiso 0.50 1 d P
F22 F 0.29338(16) 0.3074(7) 0.3931(6) 0.087(3) Uiso 0.50 1 d P
F23 F 0.2767(2) 0.2010(8) 0.3411(8) 0.106(3) Uiso 0.50 1 d P
F24 F 0.2828(2) 0.2598(9) 0.2769(8) 0.111(4) Uiso 0.50 1 d P
F22' F 0.29372(17) 0.3449(7) 0.3635(6) 0.095(3) Uiso 0.50 1 d P
F23' F 0.2812(2) 0.2106(9) 0.3776(8) 0.114(4) Uiso 0.50 1 d P
F24' F 0.28574(19) 0.2985(8) 0.2706(7) 0.098(3) Uiso 0.50 1 d P
F25 F 0.0152(3) 0.2993(10) 0.4455(10) 0.129(5) Uiso 0.50 1 d P
F26 F 0.0204(2) 0.2624(9) 0.3314(8) 0.111(4) Uiso 0.50 1 d P
F27 F 0.0414(3) 0.2308(11) 0.4374(10) 0.146(5) Uiso 0.50 1 d P
F25' F 0.04201(19) 0.2091(7) 0.3999(7) 0.101(3) Uiso 0.50 1 d P
F26' F 0.0235(3) 0.2845(12) 0.4647(11) 0.145(6) Uiso 0.50 1 d P
F27' F 0.0139(3) 0.2883(11) 0.3533(10) 0.141(5) Uiso 0.50 1 d P
F28 F -0.03713(18) 0.0885(8) 0.2340(6) 0.098(3) Uiso 0.50 1 d P
F29 F -0.05211(17) -0.0181(8) 0.3014(6) 0.091(3) Uiso 0.50 1 d P
F30 F -0.0590(2) 0.1156(8) 0.3093(7) 0.106(3) Uiso 0.50 1 d P
F28' F -0.03201(19) 0.0459(8) 0.2368(6) 0.100(3) Uiso 0.50 1 d P
F29' F -0.0567(2) 0.0237(10) 0.3000(7) 0.114(4) Uiso 0.50 1 d P
F30' F -0.0521(3) 0.1486(12) 0.2869(10) 0.158(6) Uiso 0.50 1 d P
F31 F 0.0584(2) -0.3438(8) 0.0744(7) 0.107(3) Uiso 0.50 1 d P
F32 F 0.0591(3) -0.2248(13) 0.1199(11) 0.150(6) Uiso 0.50 1 d P
F33 F 0.0666(3) -0.3210(12) 0.1990(10) 0.150(6) Uiso 0.50 1 d P
F31' F 0.0639(3) -0.3644(13) 0.1097(12) 0.169(7) Uiso 0.50 1 d P
F32' F 0.0519(2) -0.2166(9) 0.0848(9) 0.122(4) Uiso 0.50 1 d P
F33' F 0.0677(2) -0.2733(11) 0.1850(9) 0.127(4) Uiso 0.50 1 d P
F34 F 0.0046(3) -0.5472(13) 0.1136(13) 0.173(6) Uiso 0.50 1 d P
F35 F -0.0236(4) -0.5187(12) 0.1606(12) 0.154(5) Uiso 0.50 1 d P
F36 F -0.0214(5) -0.4724(17) 0.0472(16) 0.206(10) Uiso 0.50 1 d P
F34' F -0.0084(5) -0.5403(18) 0.1873(17) 0.231(10) Uiso 0.50 1 d P
F35' F -0.0039(4) -0.5180(15) 0.0649(14) 0.187(7) Uiso 0.50 1 d P
F36' F -0.0334(5) -0.4853(18) 0.1169(19) 0.228(10) Uiso 0.50 1 d P

loop_
_atom_site_aniso_label
_atom_site_aniso_U_11
_atom_site_aniso_U_22
_atom_site_aniso_U_33
_atom_site_aniso_U_23
_atom_site_aniso_U_13
_atom_site_aniso_U_12
Cu1 0.0573(4) 0.0634(5) 0.0653(5) -0.0093(3) 0.0228(3) -0.0157(3)
Cu2 0.0475(4) 0.0490(4) 0.0502(4) 0.0013(3) 0.0059(3) -0.0040(3)
Cu3 0.0426(5) 0.0596(6) 0.0539(6) -0.0071(4) 0.0061(4) -0.0057(4)
Cu4 0.0820(8) 0.0519(6) 0.0737(7) 0.000 0.0279(6) 0.000
O1 0.036(2) 0.096(3) 0.068(3) 0.006(2) 0.0038(18) -0.008(2)
O2 0.048(2) 0.043(2) 0.055(2) -0.0006(16) 0.0059(16) -0.0043(16)
O3 0.103(4) 0.090(4) 0.104(4) -0.028(3) 0.055(3) -0.018(3)
O4 0.090(3) 0.106(4) 0.051(3) -0.003(2) 0.012(2) -0.017(3)
O5 0.071(3) 0.070(3) 0.077(3) -0.002(2) 0.021(2) -0.004(2)
O6 0.075(3) 0.084(3) 0.093(4) -0.006(3) 0.038(3) -0.012(3)
O7 0.067(3) 0.067(3) 0.054(2) -0.004(2) 0.007(2) -0.001(2)
O8 0.062(3) 0.096(3) 0.054(3) -0.001(2) 0.002(2) -0.001(2)
O9 0.065(3) 0.061(2) 0.062(2) 0.006(2) 0.016(2) -0.012(2)
O10 0.072(3) 0.060(2) 0.066(3) 0.009(2) 0.014(2) -0.001(2)
O11 0.068(3) 0.083(3) 0.074(3) 0.002(3) 0.003(2) -0.003(2)
O12 0.071(3) 0.086(3) 0.080(3) -0.004(3) 0.009(2) -0.006(3)
O13 0.086(3) 0.069(3) 0.078(3) -0.008(2) 0.028(3) 0.003(2)
O14 0.126(6) 0.086(4) 0.177(7) 0.000(5) 0.063(5) -0.010(4)
N1 0.050(3) 0.068(3) 0.061(3) -0.005(2) 0.007(2) -0.011(2)
N2 0.054(3) 0.065(3) 0.070(3) -0.009(3) 0.005(2) -0.013(2)
N3 0.038(2) 0.084(4) 0.057(3) 0.007(3) 0.004(2) -0.008(2)
N4 0.042(2) 0.047(2) 0.051(3) -0.0011(19) 0.0048(19) -0.0048(19)
N5 0.043(2) 0.057(3) 0.048(2) -0.004(2) 0.0088(19) -0.009(2)
N6 0.047(2) 0.048(3) 0.056(3) 0.000(2) 0.003(2) -0.001(2)
C1 0.048(3) 0.069(4) 0.060(4) -0.011(3) 0.004(3) -0.012(3)
C2 0.051(3) 0.062(4) 0.060(3) -0.009(3) 0.007(3) -0.010(3)
C3 0.051(3) 0.072(4) 0.067(4) -0.011(3) 0.005(3) -0.004(3)
C4 0.046(3) 0.062(3) 0.063(4) 0.001(3) 0.000(3) -0.005(3)
C5 0.043(3) 0.072(4) 0.061(4) -0.002(3) 0.004(3) -0.003(3)
C6 0.044(3) 0.070(4) 0.057(3) -0.001(3) 0.009(2) 0.001(3)
C7 0.042(3) 0.081(4) 0.057(3) -0.002(3) 0.005(2) -0.005(3)
C8 0.041(3) 0.114(6) 0.070(4) -0.014(4) 0.005(3) -0.003(3)
C9 0.053(4) 0.110(6) 0.090(5) -0.031(5) 0.009(3) 0.010(4)
C10 0.055(4) 0.089(5) 0.087(5) -0.021(4) -0.003(3) 0.000(3)
C11 0.046(3) 0.076(4) 0.075(4) 0.004(3) -0.001(3) -0.007(3)
C12 0.070(4) 0.093(5) 0.091(5) 0.014(4) -0.009(4) -0.002(4)
C13 0.063(4) 0.092(5) 0.092(5) -0.016(4) 0.017(4) -0.001(4)
C14 0.070(4) 0.080(5) 0.098(6) 0.008(4) 0.006(4) -0.022(4)
C15 0.046(3) 0.053(3) 0.052(3) -0.002(2) 0.012(2) -0.006(2)
C16 0.044(3) 0.052(3) 0.054(3) -0.002(2) 0.006(2) -0.006(2)
C17 0.050(3) 0.048(3) 0.054(3) 0.002(2) 0.009(2) -0.012(2)
C18 0.047(3) 0.042(3) 0.044(3) -0.005(2) 0.009(2) -0.008(2)
C19 0.052(3) 0.044(3) 0.046(3) -0.002(2) 0.010(2) -0.006(2)
C20 0.052(3) 0.043(3) 0.048(3) 0.001(2) 0.008(2) -0.003(2)
C21 0.054(3) 0.045(3) 0.049(3) -0.002(2) 0.008(2) -0.002(2)
C22 0.061(4) 0.052(3) 0.085(5) 0.008(3) 0.003(3) 0.002(3)
C23 0.073(4) 0.041(3) 0.111(6) 0.003(3) 0.009(4) -0.003(3)
C24 0.057(3) 0.051(3) 0.074(4) 0.002(3) 0.010(3) -0.012(3)
C25 0.046(3) 0.061(3) 0.077(4) -0.004(3) 0.007(3) 0.004(3)
C26 0.075(5) 0.079(5) 0.090(5) -0.019(4) 0.018(4) 0.010(4)
C27 0.046(3) 0.090(5) 0.111(6) -0.020(4) 0.018(4) -0.006(3)
C28 0.071(4) 0.081(5) 0.083(5) 0.004(4) -0.004(4) 0.016(4)
C29 0.123(8) 0.092(6) 0.153(10) 0.027(6) 0.086(8) 0.034(6)
C30 0.083(5) 0.077(5) 0.078(5) -0.005(4) 0.037(4) -0.014(4)
C31 0.082(4) 0.078(4) 0.050(3) -0.003(3) 0.019(3) 0.001(4)
C32 0.072(4) 0.081(5) 0.065(4) -0.007(4) 0.019(3) -0.011(4)
C33 0.144(9) 0.107(7) 0.069(5) 0.024(5) 0.022(5) 0.015(6)
C34 0.109(6) 0.076(5) 0.071(5) 0.003(4) -0.014(4) 0.002(4)
C35 0.082(4) 0.062(4) 0.060(4) 0.004(3) 0.001(3) -0.010(3)
C36 0.092(5) 0.079(5) 0.075(5) 0.007(4) 0.016(4) -0.029(4)
C37 0.067(4) 0.089(5) 0.068(4) 0.004(4) 0.011(3) -0.020(4)
C38 0.105(7) 0.130(8) 0.080(6) 0.026(5) -0.002(5) -0.055(6)
C39 0.121(7) 0.120(7) 0.048(4) 0.007(4) 0.009(4) -0.008(6)
C40 0.076(4) 0.065(4) 0.055(4) -0.001(3) 0.010(3) -0.004(3)
C41 0.087(5) 0.110(6) 0.045(3) -0.001(4) 0.003(3) 0.000(4)
C42 0.072(4) 0.088(5) 0.056(4) 0.006(3) -0.003(3) -0.002(4)
C43 0.089(6) 0.196(12) 0.054(5) 0.022(6) -0.001(4) -0.004(7)
C44 0.067(4) 0.091(5) 0.073(4) -0.020(4) 0.016(3) -0.020(4)
C45 0.058(3) 0.068(4) 0.060(4) -0.012(3) 0.012(3) -0.016(3)
C46 0.080(5) 0.079(5) 0.069(4) 0.007(4) 0.026(4) -0.019(4)
C47 0.079(5) 0.063(4) 0.061(4) 0.008(3) 0.007(3) -0.017(3)
C48 0.101(7) 0.136(8) 0.072(5) 0.021(5) 0.013(5) -0.028(6)
C49 0.101(7) 0.116(8) 0.111(8) 0.003(6) -0.009(6) 0.020(6)
C50 0.071(4) 0.067(4) 0.076(5) -0.001(4) 0.016(4) 0.000(3)
C51 0.077(5) 0.092(5) 0.080(5) 0.018(4) 0.001(4) 0.004(4)
C52 0.065(4) 0.089(5) 0.061(4) -0.012(4) 0.012(3) 0.010(4)
C53 0.089(6) 0.140(9) 0.084(6) -0.014(6) 0.022(5) -0.020(6)
C54 0.109(8) 0.143(11) 0.152(11) -0.072(9) 0.046(8) 0.027(7)
C55 0.086(5) 0.085(5) 0.072(5) -0.004(4) 0.020(4) 0.019(4)
C56 0.123(8) 0.090(6) 0.116(7) -0.029(5) 0.046(6) 0.003(6)
C57 0.149(10) 0.089(6) 0.115(8) -0.023(6) 0.036(7) -0.029(7)
C58 0.27(3) 0.22(2) 0.28(3) -0.02(2) 0.20(3) -0.01(2)

loop_
_atom_type_symbol
_atom_type_description
_atom_type_scat_dispersion_real
_atom_type_scat_dispersion_imag
_atom_type_scat_source
C C 0.0033 0.0016 'International Tables Vol C Tables 4.2.6.8 and 6.1.1.4'
H H 0.0000 0.0000 'International Tables Vol C Tables 4.2.6.8 and 6.1.1.4'
N N 0.0061 0.0033 'International Tables Vol C Tables 4.2.6.8 and 6.1.1.4'
O O 0.0106 0.0060 'International Tables Vol C Tables 4.2.6.8 and 6.1.1.4'
F F 0.0171 0.0103 'International Tables Vol C Tables 4.2.6.8 and 6.1.1.4'
Cu Cu 0.3201 1.2651 'International Tables Vol C Tables 4.2.6.8 and 6.1.1.4'

loop_
_geom_angle_atom_site_label_1
_geom_angle_atom_site_label_2
_geom_angle_atom_site_label_3
_geom_angle
_geom_angle_site_symmetry_1
_geom_angle_site_symmetry_3
O6 Cu1 N5 176.8(2) . .
O6 Cu1 O4 91.0(2) . .
N5 Cu1 O4 91.71(19) . .
O6 Cu1 O5 90.3(2) . .
N5 Cu1 O5 87.15(18) . .
O4 Cu1 O5 173.9(2) . .
O6 Cu1 O3 89.0(2) . .
N5 Cu1 O3 92.83(19) . .
O4 Cu1 O3 86.2(2) . .
O5 Cu1 O3 87.8(2) . .
O6 Cu1 O1 90.5(2) . .
N5 Cu1 O1 87.61(17) . .
O4 Cu1 O1 93.5(2) . .
O5 Cu1 O1 92.46(19) . .
O3 Cu1 O1 179.50(18) . .
O10 Cu2 O2 91.23(17) . .
O10 Cu2 O7 92.30(18) . .
O2 Cu2 O7 174.32(17) . .
O10 Cu2 N4 174.48(18) . .
O2 Cu2 N4 86.61(16) . .
O7 Cu2 N4 89.46(18) . .
O10 Cu2 O8 91.64(19) . .
O2 Cu2 O8 98.92(16) . .
O7 Cu2 O8 85.43(18) . .
N4 Cu2 O8 93.72(18) . .
O10 Cu2 O9 84.57(17) . .
O2 Cu2 O9 95.74(15) . .
O7 Cu2 O9 80.17(17) . .
N4 Cu2 O9 90.59(16) . .
O8 Cu2 O9 164.93(16) . .
O11 Cu3 O11 180.0(3) 5_556 .
O11 Cu3 N1 90.0(2) . .
O11 Cu3 N1 90.0(2) . 5_556
N1 Cu3 N1 180.0(3) . 5_556
O11 Cu3 O12 91.3(2) . 5_556
N1 Cu3 O12 90.7(2) . 5_556
O11 Cu3 O12 91.3(2) 5_556 .
O11 Cu3 O12 88.7(2) . .
N1 Cu3 O12 89.3(2) . .
N1 Cu3 O12 90.7(2) 5_556 .
O12 Cu3 O12 180.0(2) 5_556 .
O13 Cu4 O13 178.6(3) 2 .
O13 Cu4 O14 92.8(2) 2 .
O13 Cu4 O14 88.2(2) . .
O13 Cu4 O14 88.2(2) 2 2
O13 Cu4 O14 92.8(2) . 2
O14 Cu4 O14 83.0(5) . 2
O13 Cu4 N2 92.1(2) 2 .
O13 Cu4 N2 86.9(2) . .
O14 Cu4 N2 171.5(3) . .
O14 Cu4 N2 90.3(3) 2 .
O13 Cu4 N2 86.9(2) 2 2
O13 Cu4 N2 92.1(2) . 2
O14 Cu4 N2 90.3(3) . 2
O14 Cu4 N2 171.5(3) 2 2
N2 Cu4 N2 96.8(3) . 2
N3 O1 Cu1 124.9(3) . .
N6 O2 Cu2 123.1(3) . .
C30 O3 Cu1 123.3(6) . .
C32 O4 Cu1 124.7(5) . .
C35 O5 Cu1 123.0(4) . .
C37 O6 Cu1 126.4(5) . .
C40 O7 Cu2 126.9(4) . .
C42 O8 Cu2 120.4(4) . .
C45 O9 Cu2 116.6(4) . .
C47 O10 Cu2 127.7(4) . .
C50 O11 Cu3 125.9(5) . .
C52 O12 Cu3 123.9(5) . .
C55 O13 Cu4 125.5(5) . .
C57 O14 Cu4 121.1(7) . .
C2 N1 C1 117.5(5) . .
C2 N1 Cu3 119.3(4) . .
C1 N1 Cu3 123.0(4) . .
C2 N2 C3 117.2(5) . .
C2 N2 Cu4 120.9(4) . .
C3 N2 Cu4 121.8(4) . .
O1 N3 C7 115.4(5) . .
O1 N3 C11 118.1(5) . .
C7 N3 C11 126.3(5) . .
C16 N4 C15 117.8(5) . .
C16 N4 Cu2 125.3(4) . .
C15 N4 Cu2 116.8(3) . .
C16 N5 C17 117.4(4) . .
C16 N5 Cu1 123.7(4) . .
C17 N5 Cu1 118.8(4) . .
O2 N6 C21 116.5(4) . .
O2 N6 C25 117.9(4) . .
C21 N6 C25 125.4(5) . .
N1 C1 C4 122.7(6) . .
N2 C2 N1 124.9(6) . .
N2 C3 C4 123.0(6) . .
C1 C4 C3 114.7(5) . .
C1 C4 C5 124.0(6) . .
C3 C4 C5 121.3(6) . .
C6 C5 C10 119.6(6) . .
C6 C5 C4 120.2(6) . .
C10 C5 C4 120.2(6) . .
C5 C6 C7 120.2(6) . .
C8 C7 C6 119.0(6) . .
C8 C7 N3 118.9(5) . .
C6 C7 N3 122.1(6) . .
C9 C8 C7 120.3(6) . .
C8 C9 C10 122.1(7) . .
C9 C10 C5 118.8(7) . .
N3 C11 C13 109.9(6) . .
N3 C11 C12 109.4(6) . .
C13 C11 C12 112.9(6) . .
N3 C11 C14 108.0(5) . .
C13 C11 C14 107.7(6) . .
C12 C11 C14 108.9(6) . .
N4 C15 C18 121.8(5) . .
N4 C16 N5 124.2(5) . .
N5 C17 C18 122.9(5) . .
C17 C18 C15 115.9(5) . .
C17 C18 C19 122.9(5) . 7_556
C15 C18 C19 121.2(5) . 7_556
C20 C19 C24 119.5(5) . .
C20 C19 C18 119.1(5) . 7_556
C24 C19 C18 121.4(5) . 7_556
C19 C20 C21 120.1(5) . .
C22 C21 C20 119.7(5) . .
C22 C21 N6 122.6(5) . .
C20 C21 N6 117.6(5) . .
C23 C22 C21 118.8(6) . .
C24 C23 C22 122.2(6) . .
C23 C24 C19 119.6(6) . .
C26 C25 N6 108.7(5) . .
C26 C25 C28 113.5(6) . .
N6 C25 C28 109.7(5) . .
C26 C25 C27 108.9(6) . .
N6 C25 C27 106.8(5) . .
C28 C25 C27 108.9(6) . .
F3' C29 F2 72.6(12) . .
F3' C29 F1' 95.3(15) . .
F2 C29 F1' 128.2(14) . .
F3' C29 F1 119.0(14) . .
F2 C29 F1 111.9(13) . .
F3' C29 F2' 102.8(15) . .
F1' C29 F2' 112.7(15) . .
F1 C29 F2' 85.6(13) . .
F2 C29 F3 101.2(11) . .
F1' C29 F3 79.8(12) . .
F1 C29 F3 110.7(11) . .
F2' C29 F3 131.1(13) . .
F3' C29 C30 117.5(15) . .
F2 C29 C30 117.4(8) . .
F1' C29 C30 112.8(11) . .
F1 C29 C30 112.6(9) . .
F2' C29 C30 114.1(9) . .
F3 C29 C30 101.7(12) . .
O3 C30 C31 127.5(8) . .
O3 C30 C29 115.5(8) . .
C31 C30 C29 117.0(7) . .
C32 C31 C30 123.2(7) . .
O4 C32 C31 129.4(7) . .
O4 C32 C33 114.4(7) . .
C31 C32 C33 116.2(7) . .
F6' C33 F4 121.6(13) . .
F6' C33 F4' 109.5(13) . .
F4 C33 F5 110.7(11) . .
F4' C33 F5 128.6(11) . .
F4 C33 F6 111.3(12) . .
F4' C33 F6 79.2(11) . .
F5 C33 F6 95.7(10) . .
F6' C33 F5' 97.5(14) . .
F4' C33 F5' 101.2(13) . .
F6' C33 C32 121.0(11) . .
F4 C33 C32 117.5(9) . .
F4' C33 C32 118.1(9) . .
F5 C33 C32 112.2(9) . .
F6 C33 C32 107.2(10) . .
F5' C33 C32 105.0(12) . .
F8' C34 F8 128.9(11) . .
F8 C34 F7 113.5(10) . .
F8' C34 F7' 106.9(11) . .
F8' C34 F9' 110.1(12) . .
F7' C34 F9' 95.9(11) . .
F8 C34 F9 98.6(10) . .
F7 C34 F9 103.1(9) . .
F9' C34 F9 131.0(11) . .
F8' C34 C35 116.5(9) . .
F8 C34 C35 114.4(8) . .
F7 C34 C35 113.7(7) . .
F7' C34 C35 113.4(9) . .
F9' C34 C35 112.1(10) . .
F9 C34 C35 112.0(9) . .
O5 C35 C36 127.3(7) . .
O5 C35 C34 112.4(7) . .
C36 C35 C34 120.2(7) . .
C37 C36 C35 123.7(7) . .
O6 C37 C36 128.1(7) . .
O6 C37 C38 110.8(8) . .
C36 C37 C38 121.0(7) . .
F10' C38 F10 135.4(12) . .
F10' C38 F11' 117.6(13) . .
F10 C38 F12 117.2(13) . .
F11' C38 F12 82.8(12) . .
F10' C38 F12' 100.5(10) . .
F11' C38 F12' 101.0(10) . .
F12 C38 F12' 130.7(11) . .
F10 C38 F11 102.8(12) . .
F11' C38 F11 132.4(12) . .
F12 C38 F11 102.2(11) . .
F10' C38 C37 112.8(9) . .
F10 C38 C37 111.8(10) . .
F11' C38 C37 112.4(8) . .
F12 C38 C37 112.6(8) . .
F12' C38 C37 111.0(11) . .
F11 C38 C37 109.0(11) . .
F14' C39 F15' 122.6(13) . .
F14' C39 F14 129.4(11) . .
F14 C39 F15 109.2(10) . .
F14 C39 F13 101.9(9) . .
F15 C39 F13 100.1(10) . .
F14' C39 F13' 99.9(12) . .
F15' C39 F13' 96.4(11) . .
F14' C39 C40 114.4(9) . .
F15' C39 C40 110.4(11) . .
F14 C39 C40 115.9(9) . .
F15 C39 C40 115.1(9) . .
F13 C39 C40 112.7(8) . .
F13' C39 C40 110.1(10) . .
O7 C40 C41 128.1(6) . .
O7 C40 C39 113.3(7) . .
C41 C40 C39 118.6(7) . .
C40 C41 C42 124.1(6) . .
O8 C42 C41 126.8(7) . .
O8 C42 C43 114.8(7) . .
C41 C42 C43 118.3(7) . .
F18' C43 F16 121.6(12) . .
F16 C43 F17 111.8(12) . .
F18' C43 F16' 113.6(12) . .
F18' C43 F17' 95.6(15) . .
F16' C43 F17' 99.4(12) . .
F16 C43 F18 108.2(11) . .
F17 C43 F18 95.3(9) . .
F18' C43 C42 120.8(10) . .
F16 C43 C42 117.5(9) . .
F17 C43 C42 115.2(9) . .
F16' C43 C42 114.4(10) . .
F17' C43 C42 108.5(12) . .
F18 C43 C42 105.9(10) . .
F24 C44 F22 122.6(9) . .
F24 C44 F23 72.9(9) . .
F22 C44 F23 106.3(10) . .
F24 C44 F22' 107.5(9) . .
F24 C44 F23' 97.2(10) . .
F22' C44 F23' 112.0(10) . .
F22 C44 F24' 110.8(8) . .
F23 C44 F24' 100.5(9) . .
F22' C44 F24' 84.8(8) . .
F23' C44 F24' 121.7(10) . .
F24 C44 C45 118.1(9) . .
F22 C44 C45 115.5(7) . .
F23 C44 C45 110.2(7) . .
F22' C44 C45 108.0(7) . .
F23' C44 C45 113.8(8) . .
F24' C44 C45 112.3(8) . .
O9 C45 C46 126.7(6) . .
O9 C45 C44 115.8(6) . .
C46 C45 C44 117.5(6) . .
C47 C46 C45 124.0(6) . .
O10 C47 C46 128.7(6) . .
O10 C47 C48 112.6(7) . .
C46 C47 C48 118.6(7) . .
F20 C48 F19' 126.6(13) . .
F21' C48 F19' 106.3(11) . .
F20 C48 F21 107.0(13) . .
F20 C48 F19 111.6(13) . .
F21' C48 F19 126.0(10) . .
F21 C48 F19 102.2(10) . .
F21' C48 F20' 101.5(12) . .
F19' C48 F20' 111.4(11) . .
F20 C48 C47 115.2(10) . .
F21' C48 C47 114.5(9) . .
F19' C48 C47 114.6(11) . .
F21 C48 C47 106.6(10) . .
F19 C48 C47 113.0(9) . .
F20' C48 C47 107.9(8) . .
F27' C49 F25' 116.5(14) . .
F27' C49 F26' 101.8(14) . .
F25' C49 F26' 103.2(12) . .
F27 C49 F25 96.0(14) . .
F25' C49 F25 127.2(13) . .
F27 C49 F26 114.9(13) . .
F25' C49 F26 90.4(11) . .
F26' C49 F26 126.8(14) . .
F25 C49 F26 108.1(12) . .
F27' C49 C50 115.1(11) . .
F27 C49 C50 114.6(11) . .
F25' C49 C50 108.1(9) . .
F26' C49 C50 111.3(12) . .
F25 C49 C50 109.1(11) . .
F26 C49 C50 112.5(10) . .
O11 C50 C51 128.3(7) . .
O11 C50 C49 114.4(7) . .
C51 C50 C49 117.4(8) . .
C50 C51 C52 123.5(7) . .
O12 C52 C51 129.0(7) . .
O12 C52 C53 114.4(8) . .
C51 C52 C53 116.6(8) . .
F29' C53 F28 115.9(12) . .
F29' C53 F28' 108.8(12) . .
F28 C53 F30 101.5(11) . .
F28 C53 F29 115.3(10) . .
F28' C53 F29 93.8(9) . .
F30 C53 F29 99.5(10) . .
F29' C53 F30' 99.5(13) . .
F28' C53 F30' 107.0(12) . .
F29' C53 C52 124.2(11) . .
F28 C53 C52 118.0(9) . .
F28' C53 C52 108.5(9) . .
F30 C53 C52 110.4(9) . .
F29 C53 C52 110.0(9) . .
F30' C53 C52 107.4(10) . .
F32 C54 F33' 73.3(14) . .
F32 C54 F31 110.1(17) . .
F33' C54 F31 124.9(13) . .
F32 C54 F31' 126.3(17) . .
F33' C54 F31' 98.4(15) . .
F32 C54 F33 106.4(17) . .
F31 C54 F33 110.6(13) . .
F33' C54 F32' 103.2(14) . .
F31 C54 F32' 93.9(12) . .
F31' C54 F32' 122.8(14) . .
F32 C54 C55 119.3(13) . .
F33' C54 C55 114.1(11) . .
F31 C54 C55 110.7(11) . .
F31' C54 C55 112.6(14) . .
F33 C54 C55 98.9(12) . .
F32' C54 C55 105.5(10) . .
O13 C55 C56 128.8(8) . .
O13 C55 C54 109.4(8) . .
C56 C55 C54 121.7(8) . .
C55 C56 C57 122.9(9) . .
O14 C57 C56 128.0(9) . .
O14 C57 C58 113.8(12) . .
C56 C57 C58 117.9(11) . .
F35' C58 F35 145(3) . .
F35' C58 F36' 140(5) . .
F35 C58 F36 131(4) . .
F35 C58 F34 105(3) . .
F36' C58 F34 153(3) . .
F36 C58 F34 117(2) . .
F35' C58 F34' 114(3) . .
F36' C58 F34' 96(2) . .
F36 C58 F34' 170(3) . .
F35' C58 C57 104(2) . .
F35 C58 C57 100(2) . .
F36' C58 C57 104(2) . .
F36 C58 C57 101(2) . .
F34 C58 C57 96(2) . .
F34' C58 C57 88(2) . .

loop_
_geom_bond_atom_site_label_1
_geom_bond_atom_site_label_2
_geom_bond_distance
_geom_bond_site_symmetry_2
Cu1 O6 1.948(5) .
Cu1 N5 2.040(4) .
Cu1 O4 2.056(6) .
Cu1 O5 2.074(5) .
Cu1 O3 2.150(7) .
Cu1 O1 2.195(4) .
Cu2 O10 1.948(4) .
Cu2 O2 1.966(4) .
Cu2 O7 1.978(4) .
Cu2 N4 2.036(4) .
Cu2 O8 2.229(4) .
Cu2 O9 2.352(4) .
Cu3 O11 2.052(5) .
Cu3 N1 2.074(5) .
Cu3 O12 2.091(5) .
Cu4 O13 1.933(5) .
Cu4 O14 2.114(8) .
Cu4 N2 2.238(5) .
O1 N3 1.298(6) .
O2 N6 1.294(6) .
O3 C30 1.253(9) .
O4 C32 1.258(8) .
O5 C35 1.260(8) .
O6 C37 1.262(9) .
O7 C40 1.256(8) .
O8 C42 1.249(8) .
O9 C45 1.233(7) .
O10 C47 1.259(8) .
O11 C50 1.240(8) .
O12 C52 1.239(9) .
O13 C55 1.266(9) .
O14 C57 1.244(12) .
N1 C2 1.323(8) .
N1 C1 1.350(7) .
N2 C2 1.321(8) .
N2 C3 1.342(8) .
N3 C7 1.418(8) .
N3 C11 1.493(9) .
N4 C16 1.323(7) .
N4 C15 1.355(7) .
N5 C16 1.334(7) .
N5 C17 1.344(7) .
N6 C21 1.416(7) .
N6 C25 1.517(7) .
C1 C4 1.379(9) .
C3 C4 1.393(9) .
C4 C5 1.481(8) .
C5 C6 1.386(9) .
C5 C10 1.393(9) .
C6 C7 1.407(8) .
C7 C8 1.378(10) .
C8 C9 1.355(11) .
C9 C10 1.380(10) .
C11 C13 1.513(10) .
C11 C12 1.526(10) .
C11 C14 1.534(9) .
C15 C18 1.383(8) .
C17 C18 1.371(7) .
C18 C19 1.485(8) 7_556
C19 C20 1.392(7) .
C19 C24 1.398(8) .
C20 C21 1.396(8) .
C21 C22 1.393(8) .
C22 C23 1.384(9) .
C23 C24 1.357(9) .
C25 C26 1.516(10) .
C25 C28 1.532(10) .
C25 C27 1.542(10) .
C29 F3' 1.25(2) .
C29 F2 1.247(14) .
C29 F1' 1.253(17) .
C29 F1 1.371(17) .
C29 F2' 1.427(19) .
C29 F3 1.48(2) .
C29 C30 1.510(14) .
C30 C31 1.400(10) .
C31 C32 1.368(10) .
C32 C33 1.508(13) .
C33 F6' 1.221(17) .
C33 F4 1.281(13) .
C33 F4' 1.295(15) .
C33 F5 1.348(15) .
C33 F6 1.415(17) .
C33 F5' 1.45(2) .
C34 F8' 1.258(14) .
C34 F8 1.280(14) .
C34 F7 1.286(12) .
C34 F7' 1.329(16) .
C34 F9' 1.384(19) .
C34 F9 1.392(15) .
C34 C35 1.493(11) .
C35 C36 1.400(10) .
C36 C37 1.358(11) .
C37 C38 1.526(12) .
C38 F10' 1.220(15) .
C38 F10 1.244(15) .
C38 F11' 1.315(16) .
C38 F12 1.353(16) .
C38 F12' 1.370(16) .
C38 F11 1.374(18) .
C39 F14' 1.283(17) .
C39 F15' 1.298(18) .
C39 F14 1.329(14) .
C39 F15 1.355(16) .
C39 F13 1.356(14) .
C39 F13' 1.391(17) .
C39 C40 1.500(11) .
C40 C41 1.372(10) .
C41 C42 1.396(10) .
C42 C43 1.495(12) .
C43 F18' 1.175(16) .
C43 F16 1.280(14) .
C43 F17 1.311(15) .
C43 F16' 1.329(14) .
C43 F17' 1.39(2) .
C43 F18 1.435(16) .
C44 F24 1.261(14) .
C44 F22 1.307(12) .
C44 F23 1.347(14) .
C44 F22' 1.351(12) .
C44 F23' 1.376(15) .
C44 F24' 1.378(14) .
C44 C45 1.504(10) .
C45 C46 1.420(10) .
C46 C47 1.384(10) .
C47 C48 1.509(12) .
C48 F20 1.267(18) .
C48 F21' 1.304(15) .
C48 F19' 1.330(17) .
C48 F21 1.335(16) .
C48 F19 1.375(15) .
C48 F20' 1.383(16) .
C49 F27' 1.290(18) .
C49 F27 1.296(19) .
C49 F25' 1.325(15) .
C49 F26' 1.33(2) .
C49 F25 1.330(19) .
C49 F26 1.370(16) .
C49 C50 1.533(13) .
C50 C51 1.386(11) .
C51 C52 1.393(11) .
C52 C53 1.510(12) .
C53 F29' 1.123(14) .
C53 F28 1.286(14) .
C53 F28' 1.353(14) .
C53 F30 1.360(15) .
C53 F29 1.446(15) .
C53 F30' 1.47(2) .
C54 F32 1.16(2) .
C54 F33' 1.269(18) .
C54 F31 1.320(15) .
C54 F31' 1.32(2) .
C54 F33 1.44(2) .
C54 F32' 1.47(2) .
C54 C55 1.556(14) .
C55 C56 1.349(12) .
C56 C57 1.368(14) .
C57 C58 1.82(3) .
C58 F35' 1.12(3) .
C58 F35 1.19(3) .
C58 F36' 1.20(4) .
C58 F36 1.21(4) .
C58 F34 1.41(3) .
C58 F34' 1.57(4) .
